data_4067732
loop_
_publ_author_name
'Wallner, Andreas'
'Hlina, Johann'
'Konopa, Tina'
'Wagner, Harald'
'Baumgartner, Judith'
'Marschner, Christoph'
'Fl\"orke, Ulrich'

_publ_section_title
;
 Cyclic and Bicyclic Methylpolysilanes and Some Oligosilanylene-Bridged
 Derivatives
;
_journal_issue 12
_journal_name_full Organometallics
_journal_page_first 2660
_journal_paper_doi 10.1021/om901104h
_journal_volume 29
_journal_year 2010
_chemical_formula_sum 'C30 H90 Si15'
_chemical_formula_weight 872.37
_chemical_name_systematic
; 
 ? 
;
_space_group_IT_number 4
_symmetry_cell_setting monoclinic
_symmetry_space_group_name_Hall 'P 2yb'
_symmetry_space_group_name_H-M 'P 1 21 1'
_atom_sites_solution_hydrogens geom
_atom_sites_solution_primary direct
_atom_sites_solution_secondary difmap
_audit_creation_method SHELXL-97
_cell_angle_alpha 90.00
_cell_angle_beta 107.97(3)
_cell_angle_gamma 90.00
_cell_formula_units_Z 2
_cell_length_a 15.933(3)
_cell_length_b 9.880(2)
_cell_length_c 18.665(4)
_cell_measurement_reflns_used 2495
_cell_measurement_temperature 100(2)
_cell_measurement_theta_max 39.798
_cell_measurement_theta_min 4.557
_cell_volume 2794.9(11)
_computing_cell_refinement 'Bruker XSCANS'
_computing_data_collection 'Bruker XSCANS'
_computing_data_reduction 'Bruker SHELXTL'
_computing_molecular_graphics 'Bruker SHELXTL'
_computing_publication_material 'Bruker SHELXTL'
_computing_structure_refinement 'SHELXL-97 (Sheldrick, 1997)'
_computing_structure_solution 'SHELXS-97 (Sheldrick, 1990)'
_diffrn_ambient_temperature 100(2)
_diffrn_measured_fraction_theta_full 0.998
_diffrn_measured_fraction_theta_max 0.998
_diffrn_measurement_device_type 'SMART APEX'
_diffrn_measurement_method '\w scans'
_diffrn_radiation_monochromator graphite
_diffrn_radiation_source 'fine-focus sealed tube'
_diffrn_radiation_type MoK\a
_diffrn_radiation_wavelength 0.71073
_diffrn_reflns_av_R_equivalents 0.0618
_diffrn_reflns_av_sigmaI/netI 0.1071
_diffrn_reflns_limit_h_max 18
_diffrn_reflns_limit_h_min -18
_diffrn_reflns_limit_k_max 11
_diffrn_reflns_limit_k_min -11
_diffrn_reflns_limit_l_max 22
_diffrn_reflns_limit_l_min -22
_diffrn_reflns_number 20169
_diffrn_reflns_theta_full 25.00
_diffrn_reflns_theta_max 25.00
_diffrn_reflns_theta_min 1.34
_exptl_absorpt_coefficient_mu 0.361
_exptl_absorpt_correction_T_max 0.9151
_exptl_absorpt_correction_T_min 0.8343
_exptl_absorpt_correction_type multi-scan
_exptl_absorpt_process_details SADABS
_exptl_crystal_colour colorless
_exptl_crystal_density_diffrn 1.037
_exptl_crystal_density_method 'not measured'
_exptl_crystal_description needles
_exptl_crystal_F_000 960
_exptl_crystal_size_max 0.52
_exptl_crystal_size_mid 0.40
_exptl_crystal_size_min 0.25
_refine_diff_density_max 0.572
_refine_diff_density_min -0.306
_refine_diff_density_rms 0.081
_refine_ls_abs_structure_details 'Flack H D (1983), Acta Cryst. A39, 876-881'
_refine_ls_abs_structure_Flack 0.00(16)
_refine_ls_extinction_method none
_refine_ls_goodness_of_fit_ref 0.984
_refine_ls_hydrogen_treatment constr
_refine_ls_matrix_type full
_refine_ls_number_parameters 437
_refine_ls_number_reflns 9710
_refine_ls_number_restraints 1
_refine_ls_restrained_S_all 0.983
_refine_ls_R_factor_all 0.0741
_refine_ls_R_factor_gt 0.0576
_refine_ls_shift/su_max 0.929
_refine_ls_shift/su_mean 0.002
_refine_ls_structure_factor_coef Fsqd
_refine_ls_weighting_details 'calc w=1/[\s^2^(Fo^2^)+(0.0594P)^2^+0.0000P] where P=(Fo^2^+2Fc^2^)/3'
_refine_ls_weighting_scheme calc
_refine_ls_wR_factor_gt 0.1266
_refine_ls_wR_factor_ref 0.1325
_reflns_number_gt 7758
_reflns_number_total 9710
_reflns_threshold_expression >2sigma(I)
_cod_data_source_file om901104h_si_002.cif
_cod_data_source_block 8_308j
_cod_depositor_comments
;
The following automatic conversions were performed:

'_symmetry_cell_setting' value 'Monoclinic' changed to 'monoclinic'
according to /home/saulius/struct/CIF-dictionaries/cif_core.dic
dictionary named 'cif_core.dic' version 2.4.1 from 2010-06-29.

Automatic conversion script
Id: cif_fix_values 1715 2011-07-08 13:25:40Z adriana 
;
_cod_original_cell_volume 2794.8(10)
_cod_original_sg_symbol_H-M P2(1)
_cod_database_code 4067732

loop_
_symmetry_equiv_pos_as_xyz
'x, y, z'
'-x, y+1/2, -z'

loop_
_atom_site_label
_atom_site_type_symbol
_atom_site_fract_x
_atom_site_fract_y
_atom_site_fract_z
_atom_site_U_iso_or_equiv
_atom_site_adp_type
_atom_site_occupancy
_atom_site_symmetry_multiplicity
_atom_site_calc_flag
_atom_site_refinement_flags
Si1 Si 0.77103(9) 0.80898(13) 0.07544(8) 0.0173(3) Uani 1 1 d .
Si2 Si 0.71620(9) 0.58874(14) 0.03507(8) 0.0219(3) Uani 1 1 d .
Si3 Si 0.60058(10) 0.60161(15) -0.08038(8) 0.0262(4) Uani 1 1 d .
Si4 Si 0.63233(10) 0.71307(16) -0.17884(8) 0.0268(3) Uani 1 1 d .
Si5 Si 0.69360(10) 0.92470(15) -0.13430(8) 0.0238(3) Uani 1 1 d .
Si6 Si 0.81449(9) 0.89592(14) -0.02557(8) 0.0198(3) Uani 1 1 d .
Si7 Si 0.88130(9) 0.84872(14) 0.19408(8) 0.0179(3) Uani 1 1 d .
Si8 Si 0.84939(9) 0.73062(14) 0.29388(7) 0.0169(3) Uani 1 1 d .
Si9 Si 0.71383(9) 0.78504(14) 0.31471(8) 0.0193(3) Uani 1 1 d .
Si10 Si 0.70645(8) 0.71863(14) 0.43431(7) 0.0166(3) Uani 1 1 d .
Si11 Si 0.77887(10) 0.86676(16) 0.53334(8) 0.0279(4) Uani 1 1 d .
Si12 Si 0.55549(9) 0.72909(15) 0.42646(8) 0.0224(3) Uani 1 1 d .
Si13 Si 0.74705(9) 0.49157(14) 0.46440(8) 0.0227(3) Uani 1 1 d .
Si14 Si 0.89675(10) 1.08431(14) 0.22424(8) 0.0229(3) Uani 1 1 d .
Si15 Si 1.02163(9) 0.76829(16) 0.19425(8) 0.0263(4) Uani 1 1 d .
C1 C 0.6696(3) 0.9084(5) 0.0790(3) 0.0238(12) Uani 1 1 d .
H1A H 0.6774 1.0043 0.0694 0.036 Uiso 1 1 calc R
H1B H 0.6620 0.8982 0.1289 0.036 Uiso 1 1 calc R
H1C H 0.6171 0.8736 0.0406 0.036 Uiso 1 1 calc R
C2 C 0.6576(4) 0.5010(6) 0.0955(3) 0.0337(14) Uani 1 1 d .
H2A H 0.6432 0.4080 0.0775 0.051 Uiso 1 1 calc R
H2B H 0.6031 0.5499 0.0925 0.051 Uiso 1 1 calc R
H2C H 0.6959 0.4993 0.1479 0.051 Uiso 1 1 calc R
C3 C 0.8012(4) 0.4643(6) 0.0226(3) 0.0346(14) Uani 1 1 d .
H3A H 0.8439 0.4441 0.0718 0.052 Uiso 1 1 calc R
H3B H 0.8320 0.5039 -0.0104 0.052 Uiso 1 1 calc R
H3C H 0.7716 0.3806 0.0001 0.052 Uiso 1 1 calc R
C4 C 0.4995(3) 0.6798(6) -0.0657(3) 0.0336(14) Uani 1 1 d .
H4A H 0.4484 0.6633 -0.1101 0.050 Uiso 1 1 calc R
H4B H 0.5084 0.7775 -0.0580 0.050 Uiso 1 1 calc R
H4C H 0.4890 0.6393 -0.0213 0.050 Uiso 1 1 calc R
C5 C 0.5709(4) 0.4192(6) -0.1103(3) 0.0400(16) Uani 1 1 d .
H5A H 0.5562 0.3708 -0.0699 0.060 Uiso 1 1 calc R
H5B H 0.6212 0.3751 -0.1203 0.060 Uiso 1 1 calc R
H5C H 0.5200 0.4178 -0.1561 0.060 Uiso 1 1 calc R
C6 C 0.5277(4) 0.7386(7) -0.2586(3) 0.0428(16) Uani 1 1 d .
H6A H 0.5416 0.7802 -0.3012 0.064 Uiso 1 1 calc R
H6B H 0.4880 0.7980 -0.2421 0.064 Uiso 1 1 calc R
H6C H 0.4990 0.6510 -0.2740 0.064 Uiso 1 1 calc R
C7 C 0.7090(4) 0.6033(6) -0.2142(3) 0.0419(16) Uani 1 1 d .
H7A H 0.6760 0.5265 -0.2424 0.063 Uiso 1 1 calc R
H7B H 0.7571 0.5699 -0.1712 0.063 Uiso 1 1 calc R
H7C H 0.7335 0.6570 -0.2471 0.063 Uiso 1 1 calc R
C8 C 0.7346(4) 1.0113(7) -0.2081(3) 0.0384(16) Uani 1 1 d .
H8A H 0.6879 1.0103 -0.2567 0.058 Uiso 1 1 calc R
H8B H 0.7865 0.9632 -0.2128 0.058 Uiso 1 1 calc R
H8C H 0.7507 1.1052 -0.1929 0.058 Uiso 1 1 calc R
C9 C 0.6056(4) 1.0365(6) -0.1176(3) 0.0380(15) Uani 1 1 d .
H9A H 0.6304 1.1261 -0.1010 0.057 Uiso 1 1 calc R
H9B H 0.5839 0.9961 -0.0787 0.057 Uiso 1 1 calc R
H9C H 0.5566 1.0455 -0.1645 0.057 Uiso 1 1 calc R
C10 C 0.8932(4) 0.7774(6) -0.0533(3) 0.0335(14) Uani 1 1 d .
H10A H 0.9190 0.8242 -0.0877 0.050 Uiso 1 1 calc R
H10B H 0.8608 0.6973 -0.0783 0.050 Uiso 1 1 calc R
H10C H 0.9402 0.7494 -0.0081 0.050 Uiso 1 1 calc R
C11 C 0.8699(4) 1.0672(5) -0.0013(3) 0.0312(14) Uani 1 1 d .
H11A H 0.9192 1.0599 0.0455 0.047 Uiso 1 1 calc R
H11B H 0.8271 1.1332 0.0054 0.047 Uiso 1 1 calc R
H11C H 0.8921 1.0968 -0.0422 0.047 Uiso 1 1 calc R
C12 C 0.8540(4) 0.5428(5) 0.2753(3) 0.0291(13) Uani 1 1 d .
H12A H 0.9157 0.5128 0.2912 0.044 Uiso 1 1 calc R
H12B H 0.8274 0.5252 0.2213 0.044 Uiso 1 1 calc R
H12C H 0.8215 0.4932 0.3037 0.044 Uiso 1 1 calc R
C13 C 0.9417(3) 0.7596(6) 0.3854(3) 0.0287(13) Uani 1 1 d .
H13A H 0.9250 0.7205 0.4274 0.043 Uiso 1 1 calc R
H13B H 0.9519 0.8570 0.3937 0.043 Uiso 1 1 calc R
H13C H 0.9958 0.7162 0.3825 0.043 Uiso 1 1 calc R
C14 C 0.6901(4) 0.9722(5) 0.3050(3) 0.0297(13) Uani 1 1 d .
H14A H 0.6937 1.0037 0.2562 0.045 Uiso 1 1 calc R
H14B H 0.7335 1.0208 0.3456 0.045 Uiso 1 1 calc R
H14C H 0.6307 0.9894 0.3081 0.045 Uiso 1 1 calc R
C15 C 0.6198(3) 0.6966(5) 0.2433(3) 0.0235(12) Uani 1 1 d .
H15A H 0.5638 0.7257 0.2498 0.035 Uiso 1 1 calc R
H15B H 0.6263 0.5985 0.2507 0.035 Uiso 1 1 calc R
H15C H 0.6205 0.7197 0.1925 0.035 Uiso 1 1 calc R
C16 C 0.7890(4) 0.7846(7) 0.6254(3) 0.0433(16) Uani 1 1 d .
H16A H 0.8195 0.8459 0.6665 0.065 Uiso 1 1 calc R
H16B H 0.8227 0.7005 0.6297 0.065 Uiso 1 1 calc R
H16C H 0.7300 0.7642 0.6286 0.065 Uiso 1 1 calc R
C17 C 0.7114(4) 1.0262(6) 0.5262(3) 0.0412(16) Uani 1 1 d .
H17A H 0.6544 1.0039 0.5330 0.062 Uiso 1 1 calc R
H17B H 0.7017 1.0674 0.4765 0.062 Uiso 1 1 calc R
H17C H 0.7431 1.0901 0.5654 0.062 Uiso 1 1 calc R
C18 C 0.8932(4) 0.9196(7) 0.5369(4) 0.0493(19) Uani 1 1 d .
H18A H 0.9159 0.9852 0.5776 0.074 Uiso 1 1 calc R
H18B H 0.8916 0.9612 0.4888 0.074 Uiso 1 1 calc R
H18C H 0.9318 0.8401 0.5460 0.074 Uiso 1 1 calc R
C19 C 0.4988(4) 0.8838(6) 0.3749(3) 0.0313(13) Uani 1 1 d .
H19A H 0.4964 0.8783 0.3219 0.047 Uiso 1 1 calc R
H19B H 0.5316 0.9648 0.3978 0.047 Uiso 1 1 calc R
H19C H 0.4386 0.8887 0.3783 0.047 Uiso 1 1 calc R
C20 C 0.5419(3) 0.7311(6) 0.5229(3) 0.0308(13) Uani 1 1 d .
H20A H 0.4792 0.7224 0.5184 0.046 Uiso 1 1 calc R
H20B H 0.5647 0.8165 0.5481 0.046 Uiso 1 1 calc R
H20C H 0.5747 0.6553 0.5525 0.046 Uiso 1 1 calc R
C21 C 0.4933(3) 0.5779(6) 0.3765(3) 0.0285(13) Uani 1 1 d .
H21A H 0.4310 0.5861 0.3735 0.043 Uiso 1 1 calc R
H21B H 0.5181 0.4956 0.4043 0.043 Uiso 1 1 calc R
H21C H 0.4984 0.5730 0.3255 0.043 Uiso 1 1 calc R
C22 C 0.7059(4) 0.4353(6) 0.5433(3) 0.0313(14) Uani 1 1 d .
H22A H 0.7251 0.3421 0.5574 0.047 Uiso 1 1 calc R
H22B H 0.6413 0.4394 0.5271 0.047 Uiso 1 1 calc R
H22C H 0.7298 0.4949 0.5868 0.047 Uiso 1 1 calc R
C23 C 0.8696(3) 0.4688(6) 0.4950(3) 0.0388(15) Uani 1 1 d .
H23A H 0.8971 0.5330 0.5354 0.058 Uiso 1 1 calc R
H23B H 0.8916 0.4854 0.4522 0.058 Uiso 1 1 calc R
H23C H 0.8843 0.3762 0.5133 0.058 Uiso 1 1 calc R
C24 C 0.6983(4) 0.3744(6) 0.3831(3) 0.0315(13) Uani 1 1 d .
H24A H 0.7251 0.2846 0.3950 0.047 Uiso 1 1 calc R
H24B H 0.7099 0.4098 0.3381 0.047 Uiso 1 1 calc R
H24C H 0.6345 0.3676 0.3739 0.047 Uiso 1 1 calc R
C25 C 0.7959(4) 1.1861(5) 0.1740(3) 0.0312(14) Uani 1 1 d .
H25A H 0.8085 1.2827 0.1837 0.047 Uiso 1 1 calc R
H25B H 0.7469 1.1598 0.1924 0.047 Uiso 1 1 calc R
H25C H 0.7798 1.1690 0.1197 0.047 Uiso 1 1 calc R
C26 C 0.9189(4) 1.1132(6) 0.3279(3) 0.0333(14) Uani 1 1 d .
H26A H 0.9752 1.0714 0.3558 0.050 Uiso 1 1 calc R
H26B H 0.8714 1.0728 0.3438 0.050 Uiso 1 1 calc R
H26C H 0.9216 1.2107 0.3381 0.050 Uiso 1 1 calc R
C27 C 0.9925(4) 1.1648(6) 0.2039(4) 0.0425(16) Uani 1 1 d .
H27A H 0.9860 1.1551 0.1502 0.064 Uiso 1 1 calc R
H27B H 1.0471 1.1207 0.2338 0.064 Uiso 1 1 calc R
H27C H 0.9947 1.2611 0.2169 0.064 Uiso 1 1 calc R
C28 C 1.1053(4) 0.7747(10) 0.2902(3) 0.068(3) Uani 1 1 d .
H28A H 1.0930 0.7026 0.3216 0.102 Uiso 1 1 calc R
H28B H 1.1020 0.8628 0.3134 0.102 Uiso 1 1 calc R
H28C H 1.1645 0.7622 0.2857 0.102 Uiso 1 1 calc R
C29 C 1.0719(4) 0.8666(6) 0.1311(3) 0.0338(14) Uani 1 1 d .
H29A H 1.1246 0.8192 0.1276 0.051 Uiso 1 1 calc R
H29B H 1.0884 0.9572 0.1521 0.051 Uiso 1 1 calc R
H29C H 1.0290 0.8743 0.0808 0.051 Uiso 1 1 calc R
C30 C 1.0129(4) 0.5904(6) 0.1614(4) 0.054(2) Uani 1 1 d .
H30A H 1.0699 0.5608 0.1571 0.081 Uiso 1 1 calc R
H30B H 0.9677 0.5837 0.1121 0.081 Uiso 1 1 calc R
H30C H 0.9965 0.5326 0.1976 0.081 Uiso 1 1 calc R

loop_
_atom_site_aniso_label
_atom_site_aniso_U_11
_atom_site_aniso_U_22
_atom_site_aniso_U_33
_atom_site_aniso_U_23
_atom_site_aniso_U_13
_atom_site_aniso_U_12
Si1 0.0180(7) 0.0130(7) 0.0205(7) 0.0004(6) 0.0056(6) 0.0001(6)
Si2 0.0264(8) 0.0146(7) 0.0237(8) -0.0002(6) 0.0063(6) 0.0008(6)
Si3 0.0285(9) 0.0204(8) 0.0265(8) 0.0008(7) 0.0038(7) -0.0011(7)
Si4 0.0294(8) 0.0253(8) 0.0225(8) 0.0005(7) 0.0035(6) -0.0013(7)
Si5 0.0232(8) 0.0262(9) 0.0205(8) 0.0046(6) 0.0046(6) -0.0013(6)
Si6 0.0202(7) 0.0200(8) 0.0200(8) -0.0002(6) 0.0073(6) -0.0011(6)
Si7 0.0193(7) 0.0168(7) 0.0183(7) -0.0007(6) 0.0067(6) -0.0001(6)
Si8 0.0188(7) 0.0160(7) 0.0165(7) 0.0013(6) 0.0063(5) 0.0005(6)
Si9 0.0212(7) 0.0173(7) 0.0199(7) 0.0014(6) 0.0072(6) 0.0012(6)
Si10 0.0196(7) 0.0150(7) 0.0165(7) 0.0003(6) 0.0073(6) 0.0005(6)
Si11 0.0347(9) 0.0267(9) 0.0244(8) -0.0070(7) 0.0124(7) -0.0062(7)
Si12 0.0242(8) 0.0212(7) 0.0244(8) 0.0008(7) 0.0114(6) 0.0013(7)
Si13 0.0233(8) 0.0180(8) 0.0256(8) 0.0036(6) 0.0056(6) 0.0011(6)
Si14 0.0276(8) 0.0178(8) 0.0220(8) -0.0015(6) 0.0054(6) -0.0036(6)
Si15 0.0180(8) 0.0341(9) 0.0273(8) 0.0013(7) 0.0075(6) 0.0028(6)
C1 0.021(3) 0.026(3) 0.025(3) -0.001(2) 0.008(2) -0.001(2)
C2 0.041(4) 0.026(3) 0.032(3) 0.005(3) 0.008(3) -0.002(3)
C3 0.031(3) 0.025(3) 0.050(4) 0.000(3) 0.015(3) 0.005(3)
C4 0.026(3) 0.036(4) 0.038(3) 0.001(3) 0.010(3) -0.006(3)
C5 0.048(4) 0.025(3) 0.040(4) -0.003(3) 0.002(3) -0.015(3)
C6 0.044(4) 0.039(4) 0.031(3) 0.004(3) -0.008(3) -0.010(3)
C7 0.053(4) 0.042(4) 0.033(4) -0.004(3) 0.017(3) 0.002(3)
C8 0.040(4) 0.048(4) 0.026(3) 0.007(3) 0.007(3) -0.014(3)
C9 0.038(4) 0.032(3) 0.042(4) 0.004(3) 0.010(3) 0.011(3)
C10 0.035(3) 0.034(3) 0.037(3) 0.005(3) 0.019(3) 0.001(3)
C11 0.042(3) 0.021(3) 0.028(3) 0.002(2) 0.006(3) -0.009(3)
C12 0.039(3) 0.017(3) 0.033(3) 0.001(2) 0.015(3) 0.005(2)
C13 0.021(3) 0.040(4) 0.020(3) 0.007(3) -0.001(2) -0.001(2)
C14 0.040(3) 0.026(3) 0.029(3) 0.011(2) 0.019(3) 0.011(3)
C15 0.024(3) 0.029(3) 0.015(3) 0.005(2) 0.003(2) 0.000(2)
C16 0.064(4) 0.045(4) 0.020(3) -0.006(3) 0.010(3) -0.014(3)
C17 0.065(4) 0.021(3) 0.041(4) -0.015(3) 0.022(3) -0.002(3)
C18 0.048(4) 0.063(5) 0.039(4) -0.033(3) 0.016(3) -0.028(4)
C19 0.036(3) 0.030(3) 0.033(3) 0.009(3) 0.018(3) 0.009(3)
C20 0.034(3) 0.035(3) 0.029(3) -0.002(3) 0.018(2) -0.003(3)
C21 0.024(3) 0.031(3) 0.032(3) 0.001(3) 0.011(2) -0.003(3)
C22 0.040(3) 0.025(3) 0.030(3) 0.004(3) 0.012(3) 0.001(3)
C23 0.028(3) 0.037(4) 0.049(4) 0.015(3) 0.008(3) 0.005(3)
C24 0.035(3) 0.025(3) 0.037(3) -0.005(3) 0.015(3) -0.007(3)
C25 0.045(4) 0.023(3) 0.024(3) 0.001(2) 0.009(3) 0.000(3)
C26 0.045(4) 0.030(3) 0.024(3) -0.006(3) 0.009(3) -0.005(3)
C27 0.038(4) 0.043(4) 0.048(4) -0.009(3) 0.014(3) -0.017(3)
C28 0.017(3) 0.158(8) 0.027(3) 0.004(4) 0.005(3) 0.018(4)
C29 0.031(3) 0.041(4) 0.034(3) -0.003(3) 0.015(3) -0.005(3)
C30 0.041(4) 0.030(4) 0.105(6) 0.019(4) 0.042(4) 0.012(3)

loop_
_atom_type_symbol
_atom_type_description
_atom_type_scat_dispersion_real
_atom_type_scat_dispersion_imag
_atom_type_scat_source
C C 0.0033 0.0016 'International Tables Vol C Tables 4.2.6.8 and 6.1.1.4'
H H 0.0000 0.0000 'International Tables Vol C Tables 4.2.6.8 and 6.1.1.4'
Si Si 0.0817 0.0704 'International Tables Vol C Tables 4.2.6.8 and 6.1.1.4'

loop_
_geom_angle_atom_site_label_1
_geom_angle_atom_site_label_2
_geom_angle_atom_site_label_3
_geom_angle
C1 Si1 Si6 107.51(17)
C1 Si1 Si2 104.42(17)
Si6 Si1 Si2 104.44(7)
C1 Si1 Si7 105.69(17)
Si6 Si1 Si7 111.48(7)
Si2 Si1 Si7 122.37(7)
C2 Si2 C3 106.2(3)
C2 Si2 Si3 100.34(19)
C3 Si2 Si3 107.95(19)
C2 Si2 Si1 115.66(19)
C3 Si2 Si1 115.18(19)
Si3 Si2 Si1 110.23(7)
C4 Si3 C5 106.6(3)
C4 Si3 Si4 108.99(19)
C5 Si3 Si4 108.1(2)
C4 Si3 Si2 110.48(19)
C5 Si3 Si2 105.6(2)
Si4 Si3 Si2 116.52(8)
C6 Si4 C7 108.1(3)
C6 Si4 Si3 109.5(2)
C7 Si4 Si3 108.9(2)
C6 Si4 Si5 109.3(2)
C7 Si4 Si5 112.9(2)
Si3 Si4 Si5 108.03(8)
C9 Si5 C8 107.2(3)
C9 Si5 Si6 112.48(19)
C8 Si5 Si6 107.91(19)
C9 Si5 Si4 109.3(2)
C8 Si5 Si4 110.0(2)
Si6 Si5 Si4 109.83(8)
C11 Si6 C10 108.5(3)
C11 Si6 Si5 107.23(18)
C10 Si6 Si5 105.90(19)
C11 Si6 Si1 111.28(18)
C10 Si6 Si1 111.94(18)
Si5 Si6 Si1 111.73(7)
Si15 Si7 Si8 105.27(7)
Si15 Si7 Si14 107.31(7)
Si8 Si7 Si14 108.92(7)
Si15 Si7 Si1 111.61(7)
Si8 Si7 Si1 111.70(7)
Si14 Si7 Si1 111.72(7)
C12 Si8 C13 104.4(3)
C12 Si8 Si9 109.96(18)
C13 Si8 Si9 108.04(18)
C12 Si8 Si7 107.87(18)
C13 Si8 Si7 109.67(17)
Si9 Si8 Si7 116.24(7)
C15 Si9 C14 107.1(3)
C15 Si9 Si10 106.17(16)
C14 Si9 Si10 107.22(18)
C15 Si9 Si8 110.17(17)
C14 Si9 Si8 111.88(18)
Si10 Si9 Si8 113.90(7)
Si13 Si10 Si11 111.83(7)
Si13 Si10 Si9 113.55(7)
Si11 Si10 Si9 114.36(8)
Si13 Si10 Si12 104.81(7)
Si11 Si10 Si12 105.27(7)
Si9 Si10 Si12 105.97(7)
C16 Si11 C18 106.4(3)
C16 Si11 C17 108.3(3)
C18 Si11 C17 107.2(3)
C16 Si11 Si10 109.6(2)
C18 Si11 Si10 115.77(19)
C17 Si11 Si10 109.4(2)
C21 Si12 C20 106.6(3)
C21 Si12 C19 107.2(2)
C20 Si12 C19 107.6(3)
C21 Si12 Si10 111.54(18)
C20 Si12 Si10 110.90(18)
C19 Si12 Si10 112.70(18)
C23 Si13 C22 108.1(3)
C23 Si13 C24 107.8(3)
C22 Si13 C24 107.2(3)
C23 Si13 Si10 111.8(2)
C22 Si13 Si10 109.49(18)
C24 Si13 Si10 112.36(19)
C27 Si14 C26 103.9(3)
C27 Si14 C25 107.3(3)
C26 Si14 C25 107.0(3)
C27 Si14 Si7 113.6(2)
C26 Si14 Si7 111.34(19)
C25 Si14 Si7 113.16(18)
C30 Si15 C28 107.9(4)
C30 Si15 C29 106.5(3)
C28 Si15 C29 105.4(3)
C30 Si15 Si7 110.1(2)
C28 Si15 Si7 112.5(2)
C29 Si15 Si7 114.13(19)

loop_
_geom_bond_atom_site_label_1
_geom_bond_atom_site_label_2
_geom_bond_distance
Si1 C1 1.910(5)
Si1 Si6 2.362(2)
Si1 Si2 2.379(2)
Si1 Si7 2.397(2)
Si2 C2 1.883(6)
Si2 C3 1.895(5)
Si2 Si3 2.367(2)
Si3 C4 1.882(6)
Si3 C5 1.903(6)
Si3 Si4 2.328(2)
Si4 C6 1.878(5)
Si4 C7 1.897(6)
Si4 Si5 2.348(2)
Si5 C9 1.886(6)
Si5 C8 1.901(5)
Si5 Si6 2.345(2)
Si6 C11 1.898(5)
Si6 C10 1.900(6)
Si7 Si15 2.372(2)
Si7 Si8 2.3819(19)
Si7 Si14 2.389(2)
Si8 C12 1.894(5)
Si8 C13 1.901(5)
Si8 Si9 2.3714(19)
Si9 C15 1.884(5)
Si9 C14 1.885(5)
Si9 Si10 2.3641(19)
Si10 Si13 2.354(2)
Si10 Si11 2.361(2)
Si10 Si12 2.3664(19)
Si11 C16 1.862(6)
Si11 C18 1.877(6)
Si11 C17 1.889(6)
Si12 C21 1.874(5)
Si12 C20 1.878(5)
Si12 C19 1.882(5)
Si13 C23 1.872(5)
Si13 C22 1.872(5)
Si13 C24 1.875(5)
Si14 C27 1.860(6)
Si14 C26 1.878(5)
Si14 C25 1.883(6)
Si15 C30 1.852(7)
Si15 C28 1.875(6)
Si15 C29 1.886(5)

loop_
_geom_torsion_atom_site_label_1
_geom_torsion_atom_site_label_2
_geom_torsion_atom_site_label_3
_geom_torsion_atom_site_label_4
_geom_torsion
C1 Si1 Si2 C2 -57.1(3)
Si6 Si1 Si2 C2 -169.9(2)
Si7 Si1 Si2 C2 62.5(2)
C1 Si1 Si2 C3 178.2(3)
Si6 Si1 Si2 C3 65.4(2)
Si7 Si1 Si2 C3 -62.2(2)
C1 Si1 Si2 Si3 55.77(18)
Si6 Si1 Si2 Si3 -56.99(9)
Si7 Si1 Si2 Si3 175.36(8)
C2 Si2 Si3 C4 52.1(3)
C3 Si2 Si3 C4 163.1(3)
Si1 Si2 Si3 C4 -70.4(2)
C2 Si2 Si3 C5 -62.8(3)
C3 Si2 Si3 C5 48.2(3)
Si1 Si2 Si3 C5 174.8(2)
C2 Si2 Si3 Si4 177.1(2)
C3 Si2 Si3 Si4 -71.9(2)
Si1 Si2 Si3 Si4 54.71(11)
C4 Si3 Si4 C6 -44.3(3)
C5 Si3 Si4 C6 71.2(3)
Si2 Si3 Si4 C6 -170.1(2)
C4 Si3 Si4 C7 -162.2(3)
C5 Si3 Si4 C7 -46.8(3)
Si2 Si3 Si4 C7 71.9(2)
C4 Si3 Si4 Si5 74.7(2)
C5 Si3 Si4 Si5 -169.8(2)
Si2 Si3 Si4 Si5 -51.09(11)
C6 Si4 Si5 C9 49.2(3)
C7 Si4 Si5 C9 169.7(3)
Si3 Si4 Si5 C9 -69.8(2)
C6 Si4 Si5 C8 -68.2(3)
C7 Si4 Si5 C8 52.2(3)
Si3 Si4 Si5 C8 172.7(2)
C6 Si4 Si5 Si6 173.1(2)
C7 Si4 Si5 Si6 -66.5(2)
Si3 Si4 Si5 Si6 54.05(10)
C9 Si5 Si6 C11 -65.9(3)
C8 Si5 Si6 C11 52.1(3)
Si4 Si5 Si6 C11 172.07(19)
C9 Si5 Si6 C10 178.4(3)
C8 Si5 Si6 C10 -63.6(3)
Si4 Si5 Si6 C10 56.4(2)
C9 Si5 Si6 Si1 56.3(2)
C8 Si5 Si6 Si1 174.3(2)
Si4 Si5 Si6 Si1 -65.74(10)
C1 Si1 Si6 C11 74.4(3)
Si2 Si1 Si6 C11 -175.08(19)
Si7 Si1 Si6 C11 -41.0(2)
C1 Si1 Si6 C10 -164.0(3)
Si2 Si1 Si6 C10 -53.5(2)
Si7 Si1 Si6 C10 80.6(2)
C1 Si1 Si6 Si5 -45.45(19)
Si2 Si1 Si6 Si5 65.09(9)
Si7 Si1 Si6 Si5 -160.85(7)
C1 Si1 Si7 Si15 -169.53(18)
Si6 Si1 Si7 Si15 -53.02(10)
Si2 Si1 Si7 Si15 71.49(10)
C1 Si1 Si7 Si8 72.91(18)
Si6 Si1 Si7 Si8 -170.58(7)
Si2 Si1 Si7 Si8 -46.06(11)
C1 Si1 Si7 Si14 -49.38(19)
Si6 Si1 Si7 Si14 67.13(9)
Si2 Si1 Si7 Si14 -168.36(8)
Si15 Si7 Si8 C12 -57.1(2)
Si14 Si7 Si8 C12 -171.88(19)
Si1 Si7 Si8 C12 64.2(2)
Si15 Si7 Si8 C13 56.1(2)
Si14 Si7 Si8 C13 -58.7(2)
Si1 Si7 Si8 C13 177.38(19)
Si15 Si7 Si8 Si9 178.95(7)
Si14 Si7 Si8 Si9 64.15(10)
Si1 Si7 Si8 Si9 -59.74(10)
C12 Si8 Si9 C15 -44.1(3)
C13 Si8 Si9 C15 -157.4(2)
Si7 Si8 Si9 C15 78.83(18)
C12 Si8 Si9 C14 -163.1(3)
C13 Si8 Si9 C14 83.5(3)
Si7 Si8 Si9 C14 -40.2(2)
C12 Si8 Si9 Si10 75.1(2)
C13 Si8 Si9 Si10 -38.3(2)
Si7 Si8 Si9 Si10 -162.02(7)
C15 Si9 Si10 Si13 71.16(19)
C14 Si9 Si10 Si13 -174.6(2)
Si8 Si9 Si10 Si13 -50.25(10)
C15 Si9 Si10 Si11 -158.84(18)
C14 Si9 Si10 Si11 -44.6(2)
Si8 Si9 Si10 Si11 79.76(10)
C15 Si9 Si10 Si12 -43.35(18)
C14 Si9 Si10 Si12 70.9(2)
Si8 Si9 Si10 Si12 -164.76(7)
Si13 Si10 Si11 C16 -37.0(2)
Si9 Si10 Si11 C16 -167.8(2)
Si12 Si10 Si11 C16 76.3(2)
Si13 Si10 Si11 C18 83.3(3)
Si9 Si10 Si11 C18 -47.5(3)
Si12 Si10 Si11 C18 -163.4(3)
Si13 Si10 Si11 C17 -155.5(2)
Si9 Si10 Si11 C17 73.7(2)
Si12 Si10 Si11 C17 -42.2(2)
Si13 Si10 Si12 C21 -41.8(2)
Si11 Si10 Si12 C21 -159.89(19)
Si9 Si10 Si12 C21 78.6(2)
Si13 Si10 Si12 C20 76.9(2)
Si11 Si10 Si12 C20 -41.2(2)
Si9 Si10 Si12 C20 -162.8(2)
Si13 Si10 Si12 C19 -162.5(2)
Si11 Si10 Si12 C19 79.4(2)
Si9 Si10 Si12 C19 -42.1(2)
Si11 Si10 Si13 C23 -53.4(2)
Si9 Si10 Si13 C23 77.9(2)
Si12 Si10 Si13 C23 -166.9(2)
Si11 Si10 Si13 C22 66.4(2)
Si9 Si10 Si13 C22 -162.4(2)
Si12 Si10 Si13 C22 -47.2(2)
Si11 Si10 Si13 C24 -174.69(19)
Si9 Si10 Si13 C24 -43.4(2)
Si12 Si10 Si13 C24 71.8(2)
Si15 Si7 Si14 C27 22.7(2)
Si8 Si7 Si14 C27 136.2(2)
Si1 Si7 Si14 C27 -99.9(2)
Si15 Si7 Si14 C26 -94.1(2)
Si8 Si7 Si14 C26 19.4(2)
Si1 Si7 Si14 C26 143.2(2)
Si15 Si7 Si14 C25 145.4(2)
Si8 Si7 Si14 C25 -101.2(2)
Si1 Si7 Si14 C25 22.7(2)
Si8 Si7 Si15 C30 70.1(3)
Si14 Si7 Si15 C30 -174.0(2)
Si1 Si7 Si15 C30 -51.3(3)
Si8 Si7 Si15 C28 -50.2(3)
Si14 Si7 Si15 C28 65.7(3)
Si1 Si7 Si15 C28 -171.6(3)
Si8 Si7 Si15 C29 -170.2(2)
Si14 Si7 Si15 C29 -54.3(2)
Si1 Si7 Si15 C29 68.4(2)
